data_7102506
loop_
_publ_author_name
'Boschetti, Fr\'ed\'eric'
'Denat, Franck'
'Espinosa, Enrique'
'Lagrange, Jean-Marie'
'Guilard, Roger'

_publ_section_title
;
 A powerful route to C-functionalised tetraazamacrocycles.
;
_journal_issue 5
_journal_name_full 'Chemical communications (Cambridge, England)'
_journal_page_first 588
_journal_page_last 589
_journal_paper_doi 10.1039/b315285e
_journal_year 2004
_chemical_formula_moiety 'C14 H26 N4 O,2(H Cl)'
_chemical_formula_sum 'C14 H28 Cl2 N4 O'
_chemical_formula_weight 339.30
_chemical_name_systematic
;
?
;
_space_group_IT_number 14
_symmetry_cell_setting monoclinic
_symmetry_space_group_name_Hall '-P 2ybc'
_symmetry_space_group_name_H-M 'P 1 21/c 1'
_atom_sites_solution_hydrogens geom
_atom_sites_solution_primary direct
_atom_sites_solution_secondary difmap
_audit_creation_method SHELXL-97
_cell_angle_alpha 90.00
_cell_angle_beta 102.37(2)
_cell_angle_gamma 90.00
_cell_formula_units_Z 4
_cell_length_a 8.295(1)
_cell_length_b 15.365(1)
_cell_length_c 12.826(1)
_cell_measurement_reflns_used 6805
_cell_measurement_temperature 115(2)
_cell_measurement_theta_max 27.43
_cell_measurement_theta_min 2.51
_cell_volume 1596.8(3)
_computing_structure_refinement 'SHELXL-97 (Sheldrick, 1997)'
_diffrn_ambient_temperature 115(2)
_diffrn_measured_fraction_theta_full 0.995
_diffrn_measured_fraction_theta_max 0.995
_diffrn_radiation_monochromator graphite
_diffrn_radiation_source 'fine-focus sealed tube'
_diffrn_radiation_type MoK\a
_diffrn_radiation_wavelength 0.71069
_diffrn_reflns_av_R_equivalents 0.0507
_diffrn_reflns_av_sigmaI/netI 0.0856
_diffrn_reflns_limit_h_max 10
_diffrn_reflns_limit_h_min -10
_diffrn_reflns_limit_k_max 19
_diffrn_reflns_limit_k_min -18
_diffrn_reflns_limit_l_max 16
_diffrn_reflns_limit_l_min -16
_diffrn_reflns_number 6805
_diffrn_reflns_theta_full 27.43
_diffrn_reflns_theta_max 27.43
_diffrn_reflns_theta_min 2.51
_exptl_absorpt_coefficient_mu 0.412
_exptl_absorpt_correction_type none
_exptl_crystal_colour Colourless
_exptl_crystal_density_diffrn 1.411
_exptl_crystal_density_method 'not measured'
_exptl_crystal_description Prism
_exptl_crystal_F_000 728
_exptl_crystal_size_max 0.17
_exptl_crystal_size_mid 0.10
_exptl_crystal_size_min 0.08
_refine_diff_density_max 0.320
_refine_diff_density_min -0.328
_refine_diff_density_rms 0.074
_refine_ls_extinction_method none
_refine_ls_goodness_of_fit_ref 0.980
_refine_ls_hydrogen_treatment mixed
_refine_ls_matrix_type full
_refine_ls_number_parameters 202
_refine_ls_number_reflns 3634
_refine_ls_number_restraints 0
_refine_ls_restrained_S_all 0.980
_refine_ls_R_factor_all 0.0818
_refine_ls_R_factor_gt 0.0422
_refine_ls_shift/su_max 0.001
_refine_ls_shift/su_mean 0.000
_refine_ls_structure_factor_coef Fsqd
_refine_ls_weighting_details 'calc w=1/[\s^2^(Fo^2^)+(0.0396P)^2^+0.0000P] where P=(Fo^2^+2Fc^2^)/3'
_refine_ls_weighting_scheme calc
_refine_ls_wR_factor_gt 0.0845
_refine_ls_wR_factor_ref 0.0969
_reflns_number_gt 2434
_reflns_number_total 3634
_reflns_threshold_expression >2sigma(I)
_cod_data_source_file b315285e.txt
_cod_data_source_block fbo354
_cod_depositor_comments
;
The following automatic conversions were performed:
'_symmetry_cell_setting' value 'Monoclinic' changed to 'monoclinic'
according to '/home/saulius/struct/CIF-dictionaries/cif_core.dic'
dictionary named 'cif_core.dic' version 2.4.1 from
2010-06-29.

'_exptl_absorpt_correction_type' value 'None' changed to
'none' according to '/home/saulius/struct/CIF-dictionaries/cif_core.dic'
dictionary named 'cif_core.dic' version 2.4.1 from 2010-06-29.

Automatic conversion script
Id: cif_fix_enum 1527 2010-12-29 10:47:43Z saulius 
;
_cod_original_sg_symbol_H-M 'P 21/c'
_cod_database_code 7102506

loop_
_symmetry_equiv_pos_as_xyz
'x, y, z'
'-x, y+1/2, -z+1/2'
'-x, -y, -z'
'x, -y-1/2, z-1/2'

loop_
_atom_site_label
_atom_site_type_symbol
_atom_site_fract_x
_atom_site_fract_y
_atom_site_fract_z
_atom_site_U_iso_or_equiv
_atom_site_adp_type
_atom_site_occupancy
_atom_site_symmetry_multiplicity
_atom_site_calc_flag
_atom_site_refinement_flags
N1 N 0.5734(2) 0.12301(11) 0.74019(13) 0.0119(4) Uani 1 1 d .
HN1 H 0.541(3) 0.0627(14) 0.7424(16) 0.0173(11) Uiso 1 1 d .
N2 N 0.8428(2) 0.07280(11) 0.64305(13) 0.0124(4) Uani 1 1 d .
HN2 H 0.903(3) 0.1211(14) 0.6218(16) 0.0173(11) Uiso 1 1 d .
N3 N 0.8100(2) -0.02126(10) 0.77270(12) 0.0114(4) Uani 1 1 d .
N4 N 0.7509(2) 0.10373(11) 0.91758(13) 0.0131(4) Uani 1 1 d .
C1 C 0.5675(3) 0.14515(13) 0.62659(15) 0.0146(5) Uani 1 1 d .
H1A H 0.6112 0.2032 0.6217 0.0173(11) Uiso 1 1 calc R
H1B H 0.4542 0.1441 0.5865 0.0173(11) Uiso 1 1 calc R
C2 C 0.6686(2) 0.07997(14) 0.58066(15) 0.0152(5) Uani 1 1 d .
H2A H 0.6162 0.0234 0.5785 0.0173(11) Uiso 1 1 calc R
H2B H 0.6699 0.0965 0.5079 0.0173(11) Uiso 1 1 calc R
C3 C 0.9175(3) -0.01242(13) 0.61704(16) 0.0154(5) Uani 1 1 d .
H3A H 1.0338 -0.0052 0.6173 0.0173(11) Uiso 1 1 calc R
H3B H 0.8613 -0.0336 0.5475 0.0173(11) Uiso 1 1 calc R
C4 C 0.8937(3) -0.07579(13) 0.70567(15) 0.0139(5) Uani 1 1 d .
H4 H 1.0018 -0.0939 0.7472 0.0173(11) Uiso 1 1 calc R
C5 C 0.8263(3) -0.04842(14) 0.88396(15) 0.0151(5) Uani 1 1 d .
H5A H 0.9402 -0.0433 0.9223 0.0173(11) Uiso 1 1 calc R
H5B H 0.7919 -0.1085 0.8873 0.0173(11) Uiso 1 1 calc R
C6 C 0.7173(3) 0.01077(13) 0.93244(15) 0.0141(5) Uani 1 1 d .
H6A H 0.6028 -0.0014 0.9002 0.0173(11) Uiso 1 1 calc R
H6B H 0.7340 -0.0015 1.0082 0.0173(11) Uiso 1 1 calc R
C7 C 0.6413(3) 0.15892(14) 0.96577(16) 0.0168(5) Uani 1 1 d .
H7A H 0.6805 0.2185 0.9689 0.0173(11) Uiso 1 1 calc R
H7B H 0.6451 0.1396 1.0382 0.0173(11) Uiso 1 1 calc R
C8 C 0.4624(3) 0.15573(14) 0.90203(15) 0.0175(5) Uani 1 1 d .
H8A H 0.4173 0.0982 0.9083 0.0173(11) Uiso 1 1 calc R
H8B H 0.3966 0.1974 0.9317 0.0173(11) Uiso 1 1 calc R
C9 C 0.4518(3) 0.17649(14) 0.78438(16) 0.0158(5) Uani 1 1 d .
H9A H 0.3410 0.1646 0.7442 0.0173(11) Uiso 1 1 calc R
H9B H 0.4744 0.2378 0.7766 0.0173(11) Uiso 1 1 calc R
C14 C 0.7502(2) 0.13056(13) 0.80889(15) 0.0122(5) Uani 1 1 d .
C15 C 0.8112(3) 0.22473(13) 0.80576(16) 0.0157(5) Uani 1 1 d .
H15A H 0.7206 0.2641 0.8034 0.0173(11) Uiso 1 1 calc R
H15B H 0.8561 0.2329 0.7434 0.0173(11) Uiso 1 1 calc R
H15C H 0.8951 0.2361 0.8685 0.0173(11) Uiso 1 1 calc R
C23 C 0.8629(2) 0.06788(13) 0.76355(15) 0.0115(5) Uani 1 1 d .
C24 C 1.0447(2) 0.08725(14) 0.81419(15) 0.0147(5) Uani 1 1 d .
H24A H 1.0570 0.0951 0.8897 0.0173(11) Uiso 1 1 calc R
H24B H 1.0784 0.1393 0.7834 0.0173(11) Uiso 1 1 calc R
H24C H 1.1121 0.0394 0.8011 0.0173(11) Uiso 1 1 calc R
C41 C 0.7913(3) -0.15556(13) 0.66660(16) 0.0149(5) Uani 1 1 d .
H41A H 0.8467 -0.1890 0.6205 0.0173(11) Uiso 1 1 calc R
H41B H 0.7839 -0.1917 0.7274 0.0173(11) Uiso 1 1 calc R
O42 O 0.62920(18) -0.13473(9) 0.60970(11) 0.0168(4) Uani 1 1 d .
H42 H 0.581(3) -0.1096(15) 0.6523(16) 0.0173(11) Uiso 1 1 d .
Cl1 Cl 1.05541(7) 0.20999(4) 0.57480(4) 0.02085(16) Uani 1 1 d .
Cl2 Cl 0.36448(6) -0.04739(3) 0.71671(4) 0.02066(16) Uani 1 1 d .

loop_
_atom_site_aniso_label
_atom_site_aniso_U_11
_atom_site_aniso_U_22
_atom_site_aniso_U_33
_atom_site_aniso_U_23
_atom_site_aniso_U_13
_atom_site_aniso_U_12
N1 0.0109(9) 0.0108(9) 0.0140(9) 0.0016(8) 0.0026(7) 0.0012(8)
N2 0.0137(10) 0.0125(10) 0.0108(9) 0.0008(7) 0.0023(7) -0.0011(8)
N3 0.0141(9) 0.0100(9) 0.0102(8) 0.0011(7) 0.0030(7) 0.0007(7)
N4 0.0154(10) 0.0125(9) 0.0123(9) 0.0005(7) 0.0047(7) 0.0001(8)
C1 0.0143(11) 0.0176(12) 0.0106(10) 0.0024(9) -0.0001(8) -0.0002(9)
C2 0.0131(11) 0.0201(13) 0.0103(10) 0.0012(9) -0.0019(9) 0.0000(9)
C3 0.0157(12) 0.0158(12) 0.0157(11) -0.0049(9) 0.0055(9) 0.0013(9)
C4 0.0128(11) 0.0154(12) 0.0128(10) -0.0002(9) 0.0011(9) 0.0030(9)
C5 0.0166(12) 0.0150(11) 0.0132(10) 0.0034(9) 0.0017(9) 0.0004(9)
C6 0.0164(11) 0.0139(11) 0.0115(10) 0.0039(9) 0.0017(9) 0.0002(9)
C7 0.0186(13) 0.0177(12) 0.0150(11) -0.0018(9) 0.0054(9) 0.0027(10)
C8 0.0179(12) 0.0162(12) 0.0201(12) -0.0010(9) 0.0079(9) 0.0020(10)
C9 0.0103(11) 0.0148(12) 0.0224(12) -0.0008(10) 0.0038(9) 0.0015(9)
C14 0.0090(11) 0.0146(11) 0.0118(10) -0.0005(9) -0.0003(8) -0.0005(9)
C15 0.0159(12) 0.0138(12) 0.0167(11) -0.0008(9) 0.0022(9) -0.0019(9)
C23 0.0111(11) 0.0134(11) 0.0095(10) 0.0023(9) 0.0012(8) -0.0015(9)
C24 0.0131(11) 0.0171(12) 0.0134(11) 0.0001(9) 0.0017(9) -0.0009(10)
C41 0.0138(11) 0.0137(12) 0.0167(11) 0.0004(9) 0.0022(9) 0.0036(9)
O42 0.0151(9) 0.0175(9) 0.0166(8) -0.0045(7) 0.0007(6) 0.0007(7)
Cl1 0.0228(3) 0.0226(3) 0.0169(3) 0.0032(2) 0.0038(2) -0.0061(2)
Cl2 0.0146(3) 0.0199(3) 0.0276(3) -0.0044(2) 0.0048(2) -0.0020(2)

loop_
_atom_type_symbol
_atom_type_description
_atom_type_scat_dispersion_real
_atom_type_scat_dispersion_imag
_atom_type_scat_source
C C 0.0033 0.0016 'International Tables Vol C Tables 4.2.6.8 and 6.1.1.4'
H H 0.0000 0.0000 'International Tables Vol C Tables 4.2.6.8 and 6.1.1.4'
N N 0.0061 0.0033 'International Tables Vol C Tables 4.2.6.8 and 6.1.1.4'
O O 0.0106 0.0060 'International Tables Vol C Tables 4.2.6.8 and 6.1.1.4'
Cl Cl 0.1484 0.1585 'International Tables Vol C Tables 4.2.6.8 and 6.1.1.4'

loop_
_geom_angle_atom_site_label_1
_geom_angle_atom_site_label_2
_geom_angle_atom_site_label_3
_geom_angle
C1 N1 C9 111.15(15)
C1 N1 C14 111.69(16)
C9 N1 C14 112.04(15)
C1 N1 HN1 107.3(12)
C9 N1 HN1 107.4(13)
C14 N1 HN1 107.0(12)
C2 N2 C3 109.81(15)
C2 N2 C23 115.42(16)
C3 N2 C23 102.70(14)
C2 N2 HN2 106.8(12)
C3 N2 HN2 110.1(13)
C23 N2 HN2 112.0(12)
C23 N3 C5 112.42(15)
C23 N3 C4 107.51(16)
C5 N3 C4 116.67(16)
C14 N4 C7 111.32(16)
C14 N4 C6 115.89(15)
C7 N4 C6 110.65(16)
N1 C1 C2 109.10(16)
N1 C1 H1A 109.9
C2 C1 H1A 109.9
N1 C1 H1B 109.9
C2 C1 H1B 109.9
H1A C1 H1B 108.3
N2 C2 C1 113.22(16)
N2 C2 H2A 108.9
C1 C2 H2A 108.9
N2 C2 H2B 108.9
C1 C2 H2B 108.9
H2A C2 H2B 107.7
N2 C3 C4 105.10(16)
N2 C3 H3A 110.7
C4 C3 H3A 110.7
N2 C3 H3B 110.7
C4 C3 H3B 110.7
H3A C3 H3B 108.8
N3 C4 C41 110.59(17)
N3 C4 C3 102.80(16)
C41 C4 C3 114.75(16)
N3 C4 H4 109.5
C41 C4 H4 109.5
C3 C4 H4 109.5
N3 C5 C6 106.96(16)
N3 C5 H5A 110.3
C6 C5 H5A 110.3
N3 C5 H5B 110.3
C6 C5 H5B 110.3
H5A C5 H5B 108.6
N4 C6 C5 112.60(17)
N4 C6 H6A 109.1
C5 C6 H6A 109.1
N4 C6 H6B 109.1
C5 C6 H6B 109.1
H6A C6 H6B 107.8
N4 C7 C8 111.81(16)
N4 C7 H7A 109.3
C8 C7 H7A 109.3
N4 C7 H7B 109.3
C8 C7 H7B 109.3
H7A C7 H7B 107.9
C9 C8 C7 111.37(17)
C9 C8 H8A 109.4
C7 C8 H8A 109.4
C9 C8 H8B 109.4
C7 C8 H8B 109.4
H8A C8 H8B 108.0
N1 C9 C8 110.95(16)
N1 C9 H9A 109.4
C8 C9 H9A 109.4
N1 C9 H9B 109.4
C8 C9 H9B 109.4
H9A C9 H9B 108.0
N4 C14 C15 111.03(16)
N4 C14 C23 107.87(16)
C15 C14 C23 110.42(17)
N4 C14 N1 109.53(16)
C15 C14 N1 109.50(16)
C23 C14 N1 108.44(15)
C14 C15 H15A 109.5
C14 C15 H15B 109.5
H15A C15 H15B 109.5
C14 C15 H15C 109.5
H15A C15 H15C 109.5
H15B C15 H15C 109.5
N3 C23 N2 99.21(14)
N3 C23 C24 115.76(16)
N2 C23 C24 107.67(16)
N3 C23 C14 109.97(16)
N2 C23 C14 114.18(16)
C24 C23 C14 109.82(16)
C23 C24 H24A 109.5
C23 C24 H24B 109.5
H24A C24 H24B 109.5
C23 C24 H24C 109.5
H24A C24 H24C 109.5
H24B C24 H24C 109.5
O42 C41 C4 112.92(17)
O42 C41 H41A 109.0
C4 C41 H41A 109.0
O42 C41 H41B 109.0
C4 C41 H41B 109.0
H41A C41 H41B 107.8
C41 O42 H42 107.5(14)

loop_
_geom_bond_atom_site_label_1
_geom_bond_atom_site_label_2
_geom_bond_distance
N1 C1 1.487(2)
N1 C9 1.503(3)
N1 C14 1.545(3)
N1 HN1 0.97(2)
N2 C2 1.499(2)
N2 C3 1.516(3)
N2 C23 1.521(2)
N2 HN2 0.96(2)
N3 C23 1.451(3)
N3 C5 1.465(2)
N3 C4 1.476(3)
N4 C14 1.453(2)
N4 C7 1.472(3)
N4 C6 1.475(3)
C1 C2 1.505(3)
C1 H1A 0.9700
C1 H1B 0.9700
C2 H2A 0.9700
C2 H2B 0.9700
C3 C4 1.541(3)
C3 H3A 0.9700
C3 H3B 0.9700
C4 C41 1.514(3)
C4 H4 0.9800
C5 C6 1.508(3)
C5 H5A 0.9700
C5 H5B 0.9700
C6 H6A 0.9700
C6 H6B 0.9700
C7 C8 1.534(3)
C7 H7A 0.9700
C7 H7B 0.9700
C8 C9 1.526(3)
C8 H8A 0.9700
C8 H8B 0.9700
C9 H9A 0.9700
C9 H9B 0.9700
C14 C15 1.536(3)
C14 C23 1.540(3)
C15 H15A 0.9600
C15 H15B 0.9600
C15 H15C 0.9600
C23 C24 1.538(3)
C24 H24A 0.9600
C24 H24B 0.9600
C24 H24C 0.9600
C41 O42 1.422(2)
C41 H41A 0.9700
C41 H41B 0.9700
O42 H42 0.84(2)

loop_
_geom_hbond_atom_site_label_D
_geom_hbond_atom_site_label_H
_geom_hbond_atom_site_label_A
_geom_hbond_distance_DH
_geom_hbond_distance_HA
_geom_hbond_distance_DA
_geom_hbond_angle_DHA
N1 HN1 Cl2 0.97(2) 2.21(2) 3.1185(19) 155.1(17)
N2 HN2 Cl1 0.96(2) 2.04(2) 2.997(2) 171.4(18)
O42 H42 Cl2 0.84(2) 2.34(2) 3.1302(18) 158.5(19)

loop_
_geom_torsion_atom_site_label_1
_geom_torsion_atom_site_label_2
_geom_torsion_atom_site_label_3
_geom_torsion_atom_site_label_4
_geom_torsion
N1 C1 C2 N2 -55.3(2)
C1 C2 N2 C3 160.62(17)
C2 N2 C3 C4 -95.73(18)
N2 C3 C4 N3 -0.29(19)
C3 C4 N3 C5 -156.53(16)
C4 N3 C5 C6 -174.18(17)
N3 C5 C6 N4 -52.9(2)
C5 C6 N4 C7 179.79(16)
C6 N4 C7 C8 -71.1(2)
N4 C7 C8 C9 -53.0(2)
C7 C8 C9 N1 49.7(2)
C8 C9 N1 C1 -178.08(17)
C9 N1 C1 C2 -170.28(17)
